data_4133642
loop_
_publ_author_name
'Bingham, Tanner W.'
'Hernandez, Lucas W.'
'Olson, Daniel G.'
'Svec, Riley L.'
'Hergenrother, Paul J.'
'Sarlah, David'

_publ_section_title
;
 Enantioselective Synthesis of Isocarbostyril Alkaloids and Analogs Using
 Catalytic Dearomative Functionalization of Benzene.
;
_journal_issue 1
_journal_name_full 'Journal of the American Chemical Society'
_journal_page_first 657
_journal_page_last 670
_journal_paper_doi 10.1021/jacs.8b12123
_journal_volume 141
_journal_year 2019
_chemical_formula_moiety 'C20 H22 Br N3 O7'
_chemical_formula_sum 'C20 H22 Br N3 O7'
_chemical_formula_weight 496.31
_space_group_crystal_system monoclinic
_space_group_IT_number 14
_space_group_name_Hall '-P 2yn'
_space_group_name_H-M_alt 'P 1 21/n 1'
_atom_sites_solution_hydrogens geom
_atom_sites_solution_primary dual
_audit_creation_date 2018-05-30
_audit_creation_method
;
Olex2 1.2
(compiled 2017.03.28 svn.r3405 for OlexSys, GUI svn.r5335)
;
_cell_angle_alpha 90
_cell_angle_beta 105.487(2)
_cell_angle_gamma 90
_cell_formula_units_Z 4
_cell_length_a 10.4462(5)
_cell_length_b 16.5828(8)
_cell_length_c 12.4288(6)
_cell_measurement_reflns_used 9870
_cell_measurement_temperature 100(2)
_cell_measurement_theta_max 28.30
_cell_measurement_theta_min 2.37
_cell_volume 2074.83(17)
_computing_cell_refinement 'SAINT v8.37A (Bruker, 2015)'
_computing_data_reduction 'SAINT v8.37A (Bruker, 2015)'
_computing_molecular_graphics 'Olex2 (Dolomanov et al., 2009)'
_computing_publication_material 'Olex2 (Dolomanov et al., 2009)'
_computing_structure_refinement 'XL (Sheldrick, 2008)'
_computing_structure_solution 'XT (Sheldrick, 2015)'
_diffrn_ambient_temperature 99.99
_diffrn_detector 'Bruker Photon 100 area detector'
_diffrn_detector_type 'photon counter area detector'
_diffrn_measured_fraction_theta_full 0.999
_diffrn_measured_fraction_theta_max 0.996
_diffrn_measurement_device 'kappa diffractometer'
_diffrn_measurement_device_type 'Bruker D8 Venture/Photon 100'
_diffrn_measurement_method '\f and \w scans'
_diffrn_radiation_monochromator 'multilayer mirrors'
_diffrn_radiation_probe x-ray
_diffrn_radiation_type MoK\a
_diffrn_radiation_wavelength 0.71073
_diffrn_reflns_av_R_equivalents 0.0365
_diffrn_reflns_av_unetI/netI 0.0162
_diffrn_reflns_Laue_measured_fraction_full 0.999
_diffrn_reflns_Laue_measured_fraction_max 0.996
_diffrn_reflns_limit_h_max 13
_diffrn_reflns_limit_h_min -13
_diffrn_reflns_limit_k_max 22
_diffrn_reflns_limit_k_min -22
_diffrn_reflns_limit_l_max 16
_diffrn_reflns_limit_l_min -16
_diffrn_reflns_number 59597
_diffrn_reflns_point_group_measured_fraction_full 0.999
_diffrn_reflns_point_group_measured_fraction_max 0.996
_diffrn_reflns_theta_full 25.242
_diffrn_reflns_theta_max 28.358
_diffrn_reflns_theta_min 2.097
_diffrn_source 'microfocus sealed X-ray tube'
_diffrn_source_target Mo
_diffrn_source_type 'Incoatec I\ms'
_diffrn_standards_number 0
_exptl_absorpt_coefficient_mu 2.030
_exptl_absorpt_correction_T_max 0.7457
_exptl_absorpt_correction_T_min 0.5133
_exptl_absorpt_correction_type multi-scan
_exptl_absorpt_process_details
'SADABS-2016/2 (Bruker,2016/2) was used for absorption correction. wR2(int) was 0.0930 before and 0.0571 after correction. The Ratio of minimum to maximum transmission is 0.6883. The \l/2 correction factor is Not present.'
_exptl_crystal_colour colourless
_exptl_crystal_colour_primary colourless
_exptl_crystal_density_diffrn 1.589
_exptl_crystal_description prism
_exptl_crystal_F_000 1016
_exptl_crystal_recrystallization_method
'The crystallization was done with 1:1 racemic mixture using dichloromethane/hexane co-solvent at rt.'
_exptl_crystal_size_max 0.614
_exptl_crystal_size_mid 0.569
_exptl_crystal_size_min 0.521
_refine_diff_density_max 0.425
_refine_diff_density_min -0.517
_refine_diff_density_rms 0.067
_refine_ls_extinction_coef 0.0212(7)
_refine_ls_extinction_expression Fc^*^=kFc[1+0.001xFc^2^\l^3^/sin(2\q)]^-1/4^
_refine_ls_extinction_method 'SHELXL-2014/7 (Sheldrick 2014'
_refine_ls_goodness_of_fit_ref 1.031
_refine_ls_hydrogen_treatment constr
_refine_ls_matrix_type full
_refine_ls_number_parameters 285
_refine_ls_number_reflns 5161
_refine_ls_number_restraints 0
_refine_ls_restrained_S_all 1.031
_refine_ls_R_factor_all 0.0277
_refine_ls_R_factor_gt 0.0253
_refine_ls_shift/su_max 0.002
_refine_ls_shift/su_mean 0.000
_refine_ls_structure_factor_coef Fsqd
_refine_ls_weighting_details 'w=1/[\s^2^(Fo^2^)+(0.0324P)^2^+1.5629P] where P=(Fo^2^+2Fc^2^)/3'
_refine_ls_weighting_scheme calc
_refine_ls_wR_factor_gt 0.0642
_refine_ls_wR_factor_ref 0.0655
_reflns_Friedel_coverage 0.000
_reflns_number_gt 4826
_reflns_number_total 5161
_reflns_threshold_expression 'I > 2\s(I)'
_cod_data_source_file ja8b12123_si_004.cif
_cod_data_source_block dd43ks
_cod_database_code 4133642
_shelx_shelxl_version_number 2014/7
_shelx_space_group_comment
;
The symmetry employed for this shelxl refinement is uniquely defined
by the following loop, which should always be used as a source of
symmetry information in preference to the above space-group names.
They are only intended as comments.
;
_shelx_estimated_absorpt_t_max 0.418
_shelx_estimated_absorpt_t_min 0.369
_olex2_refinement_description
;
1. Fixed Uiso
 At 1.2 times of:
  All C(H) groups, All C(H,H) groups
 At 1.5 times of:
  All C(H,H,H) groups
2.a Ternary CH refined with riding coordinates:
 C1(H1), C2(H2), C3(H3), C4(H4), C5(H5), C6(H6)
2.b Secondary CH2 refined with riding coordinates:
 C19(H19A,H19B)
2.c Aromatic/amide H refined with riding coordinates:
 C15(H15), C18(H18)
2.d Idealised Me refined as rotating group:
 C9(H9A,H9B,H9C), C11(H11A,H11B,H11C), C12(H12A,H12B,H12C), C20(H20A,H20B,H20C)
;
_olex2_exptl_crystal_mounting_method 'The crystal was mounted on a loop with spindle axis of 1 -1 0.'
_olex2_submission_original_sample_id TWB-epoxyaceonide
_olex2_submission_special_instructions 'No special instructions were received'

loop_
_space_group_symop_operation_xyz
'x, y, z'
'-x+1/2, y+1/2, -z+1/2'
'-x, -y, -z'
'x-1/2, -y-1/2, z-1/2'

loop_
_atom_site_label
_atom_site_type_symbol
_atom_site_fract_x
_atom_site_fract_y
_atom_site_fract_z
_atom_site_U_iso_or_equiv
_atom_site_adp_type
_atom_site_occupancy
_atom_site_site_symmetry_order
_atom_site_calc_flag
_atom_site_refinement_flags_posn
Br1 Br 0.25084(2) 0.16572(2) 0.63145(2) 0.01902(6) Uani 1 1 d .
O1 O 0.85792(10) 0.32126(6) 0.84161(9) 0.0185(2) Uani 1 1 d .
O2 O 0.77731(12) 0.31963(7) 0.46131(10) 0.0235(2) Uani 1 1 d .
O3 O 0.66247(10) 0.48741(6) 0.72936(8) 0.01382(19) Uani 1 1 d .
O4 O 0.59224(10) 0.50948(6) 0.88620(8) 0.0154(2) Uani 1 1 d .
O5 O 0.27569(10) 0.40421(6) 0.77059(9) 0.0176(2) Uani 1 1 d .
O6 O 0.60087(11) -0.00859(6) 0.92298(9) 0.0195(2) Uani 1 1 d .
O7 O 0.73594(11) 0.09923(6) 1.00191(9) 0.0212(2) Uani 1 1 d .
N1 N 0.66427(11) 0.31688(7) 0.69671(9) 0.0101(2) Uani 1 1 d .
N2 N 0.85648(12) 0.32153(7) 0.65449(11) 0.0146(2) Uani 1 1 d .
N3 N 0.63879(12) 0.32938(7) 0.57931(10) 0.0119(2) Uani 1 1 d .
C1 C 0.57807(12) 0.35519(8) 0.75722(10) 0.0091(2) Uani 1 1 d .
H1 H 0.6303 0.3580 0.8373 0.011 Uiso 1 1 calc R
C2 C 0.54327(13) 0.44200(8) 0.71932(11) 0.0105(2) Uani 1 1 d .
H2 H 0.4846 0.4439 0.6413 0.013 Uiso 1 1 calc R
C3 C 0.47856(14) 0.48471(8) 0.80056(11) 0.0130(2) Uani 1 1 d .
H3 H 0.4278 0.5330 0.7639 0.016 Uiso 1 1 calc R
C4 C 0.39223(13) 0.43313(8) 0.85184(12) 0.0139(3) Uani 1 1 d .
H4 H 0.3802 0.4513 0.9252 0.017 Uiso 1 1 calc R
C5 C 0.37536(13) 0.34615(8) 0.82660(12) 0.0132(2) Uani 1 1 d .
H5 H 0.3519 0.3118 0.8847 0.016 Uiso 1 1 calc R
C6 C 0.45334(12) 0.30470(8) 0.75406(11) 0.0102(2) Uani 1 1 d .
H6 H 0.3964 0.3031 0.6754 0.012 Uiso 1 1 calc R
C7 C 0.80030(13) 0.32062(8) 0.74299(12) 0.0126(2) Uani 1 1 d .
C8 C 0.76072(15) 0.32321(8) 0.55451(13) 0.0149(3) Uani 1 1 d .
C9 C 0.52730(15) 0.28417(10) 0.50795(12) 0.0200(3) Uani 1 1 d .
H9A H 0.4438 0.3117 0.5062 0.030 Uiso 1 1 calc GR
H9B H 0.5257 0.2296 0.5379 0.030 Uiso 1 1 calc GR
H9C H 0.5380 0.2810 0.4321 0.030 Uiso 1 1 calc GR
C10 C 0.68936(15) 0.53470(8) 0.83111(12) 0.0167(3) Uani 1 1 d .
C11 C 0.6714(2) 0.62346(9) 0.80024(16) 0.0284(4) Uani 1 1 d .
H11A H 0.5809 0.6326 0.7535 0.043 Uiso 1 1 calc GR
H11B H 0.7354 0.6391 0.7589 0.043 Uiso 1 1 calc GR
H11C H 0.6864 0.6559 0.8684 0.043 Uiso 1 1 calc GR
C12 C 0.82550(16) 0.51566(11) 0.90558(14) 0.0252(3) Uani 1 1 d .
H12A H 0.8929 0.5297 0.8670 0.038 Uiso 1 1 calc GR
H12B H 0.8312 0.4580 0.9233 0.038 Uiso 1 1 calc GR
H12C H 0.8407 0.5469 0.9748 0.038 Uiso 1 1 calc GR
C13 C 0.48877(12) 0.21846(8) 0.79326(11) 0.0103(2) Uani 1 1 d .
C14 C 0.41008(13) 0.15234(8) 0.74809(11) 0.0118(2) Uani 1 1 d .
C15 C 0.43870(13) 0.07250(8) 0.78454(12) 0.0141(3) Uani 1 1 d .
H15 H 0.3838 0.0286 0.7514 0.017 Uiso 1 1 calc R
C16 C 0.55053(14) 0.06181(8) 0.87083(12) 0.0133(2) Uani 1 1 d .
C17 C 0.63050(13) 0.12611(8) 0.91804(11) 0.0131(2) Uani 1 1 d .
C18 C 0.60318(13) 0.20388(8) 0.88167(11) 0.0127(2) Uani 1 1 d .
H18 H 0.6599 0.2469 0.9152 0.015 Uiso 1 1 calc R
C19 C 0.72138(15) 0.01320(8) 1.00411(13) 0.0180(3) Uani 1 1 d .
H19A H 0.7981 -0.0134 0.9864 0.022 Uiso 1 1 calc R
H19B H 0.7178 -0.0044 1.0794 0.022 Uiso 1 1 calc R
C20 C 0.99903(15) 0.31973(10) 0.66707(16) 0.0258(3) Uani 1 1 d .
H20A H 1.0348 0.2673 0.6973 0.039 Uiso 1 1 calc GR
H20B H 1.0420 0.3626 0.7183 0.039 Uiso 1 1 calc GR
H20C H 1.0163 0.3280 0.5941 0.039 Uiso 1 1 calc GR

loop_
_atom_site_aniso_label
_atom_site_aniso_U_11
_atom_site_aniso_U_22
_atom_site_aniso_U_33
_atom_site_aniso_U_23
_atom_site_aniso_U_13
_atom_site_aniso_U_12
Br1 0.01312(8) 0.01828(9) 0.02133(9) 0.00174(5) -0.00291(5) -0.00345(5)
O1 0.0128(5) 0.0211(5) 0.0190(5) 0.0057(4) -0.0003(4) 0.0021(4)
O2 0.0288(6) 0.0263(6) 0.0216(6) -0.0057(4) 0.0178(5) -0.0029(5)
O3 0.0180(5) 0.0113(4) 0.0149(5) -0.0025(3) 0.0092(4) -0.0040(4)
O4 0.0191(5) 0.0156(5) 0.0138(5) -0.0044(4) 0.0083(4) -0.0052(4)
O5 0.0108(4) 0.0170(5) 0.0241(5) -0.0029(4) 0.0031(4) 0.0033(4)
O6 0.0212(5) 0.0098(4) 0.0239(5) 0.0031(4) -0.0003(4) -0.0008(4)
O7 0.0227(5) 0.0116(5) 0.0218(5) 0.0051(4) -0.0071(4) -0.0017(4)
N1 0.0101(5) 0.0114(5) 0.0096(5) -0.0003(4) 0.0038(4) 0.0011(4)
N2 0.0116(5) 0.0118(5) 0.0229(6) 0.0011(4) 0.0087(5) 0.0008(4)
N3 0.0137(5) 0.0141(5) 0.0091(5) -0.0030(4) 0.0052(4) -0.0016(4)
C1 0.0096(5) 0.0094(5) 0.0095(6) -0.0007(4) 0.0046(4) 0.0008(4)
C2 0.0122(6) 0.0100(5) 0.0105(6) 0.0008(4) 0.0047(5) 0.0013(4)
C3 0.0160(6) 0.0108(6) 0.0137(6) -0.0011(5) 0.0064(5) 0.0019(5)
C4 0.0137(6) 0.0151(6) 0.0147(6) -0.0026(5) 0.0068(5) 0.0013(5)
C5 0.0108(6) 0.0146(6) 0.0153(6) 0.0002(5) 0.0056(5) 0.0008(5)
C6 0.0097(5) 0.0099(6) 0.0115(6) 0.0002(4) 0.0037(4) -0.0005(4)
C7 0.0110(6) 0.0071(5) 0.0203(7) 0.0028(5) 0.0053(5) 0.0019(4)
C8 0.0173(6) 0.0097(6) 0.0210(7) -0.0022(5) 0.0110(5) -0.0012(5)
C9 0.0181(7) 0.0271(8) 0.0145(7) -0.0082(6) 0.0036(5) -0.0065(6)
C10 0.0241(7) 0.0123(6) 0.0172(7) -0.0050(5) 0.0119(6) -0.0064(5)
C11 0.0466(10) 0.0110(7) 0.0352(9) -0.0033(6) 0.0242(8) -0.0055(7)
C12 0.0221(7) 0.0306(8) 0.0236(8) -0.0075(6) 0.0075(6) -0.0111(6)
C13 0.0104(6) 0.0111(6) 0.0109(6) 0.0001(4) 0.0052(5) -0.0003(4)
C14 0.0089(5) 0.0151(6) 0.0113(6) -0.0005(5) 0.0024(5) -0.0004(5)
C15 0.0145(6) 0.0114(6) 0.0171(6) -0.0020(5) 0.0053(5) -0.0034(5)
C16 0.0165(6) 0.0097(6) 0.0151(6) 0.0010(5) 0.0069(5) -0.0002(5)
C17 0.0137(6) 0.0140(6) 0.0111(6) 0.0011(5) 0.0021(5) -0.0007(5)
C18 0.0145(6) 0.0109(6) 0.0121(6) -0.0007(5) 0.0027(5) -0.0027(5)
C19 0.0196(7) 0.0122(6) 0.0199(7) 0.0032(5) 0.0014(5) -0.0005(5)
C20 0.0127(7) 0.0257(8) 0.0429(10) 0.0080(7) 0.0142(7) 0.0037(6)

loop_
_atom_type_symbol
_atom_type_description
_atom_type_scat_dispersion_real
_atom_type_scat_dispersion_imag
_atom_type_scat_source
C C 0.0033 0.0016 'International Tables Vol C Tables 4.2.6.8 and 6.1.1.4'
H H 0.0000 0.0000 'International Tables Vol C Tables 4.2.6.8 and 6.1.1.4'
Br Br -0.2901 2.4595 'International Tables Vol C Tables 4.2.6.8 and 6.1.1.4'
N N 0.0061 0.0033 'International Tables Vol C Tables 4.2.6.8 and 6.1.1.4'
O O 0.0106 0.0060 'International Tables Vol C Tables 4.2.6.8 and 6.1.1.4'

loop_
_geom_angle_atom_site_label_1
_geom_angle_atom_site_label_2
_geom_angle_atom_site_label_3
_geom_angle
C2 O3 C10 108.77(10)
C3 O4 C10 106.41(10)
C4 O5 C5 61.39(9)
C16 O6 C19 105.79(10)
C17 O7 C19 105.63(11)
N3 N1 C1 119.36(10)
C7 N1 N3 107.99(10)
C7 N1 C1 118.11(11)
C7 N2 C20 123.74(13)
C8 N2 C7 111.12(12)
C8 N2 C20 125.13(13)
N1 N3 C9 116.43(11)
C8 N3 N1 106.49(11)
C8 N3 C9 117.01(11)
N1 C1 H1 106.5
N1 C1 C2 112.27(10)
N1 C1 C6 112.54(10)
C2 C1 H1 106.5
C2 C1 C6 111.97(10)
C6 C1 H1 106.5
O3 C2 C1 109.81(10)
O3 C2 H2 111.2
O3 C2 C3 103.07(10)
C1 C2 H2 111.2
C1 C2 C3 110.07(10)
C3 C2 H2 111.2
O4 C3 C2 101.48(10)
O4 C3 H3 110.1
O4 C3 C4 108.76(11)
C2 C3 H3 110.1
C4 C3 C2 115.92(11)
C4 C3 H3 110.1
O5 C4 C3 112.50(11)
O5 C4 H4 116.8
O5 C4 C5 59.68(9)
C3 C4 H4 116.8
C5 C4 C3 121.13(11)
C5 C4 H4 116.8
O5 C5 C4 58.93(8)
O5 C5 H5 116.2
O5 C5 C6 116.21(11)
C4 C5 H5 116.2
C4 C5 C6 120.78(11)
C6 C5 H5 116.2
C1 C6 H6 108.5
C5 C6 C1 108.70(10)
C5 C6 H6 108.5
C13 C6 C1 111.73(10)
C13 C6 C5 110.80(10)
C13 C6 H6 108.5
O1 C7 N1 126.69(13)
O1 C7 N2 127.19(13)
N2 C7 N1 106.10(12)
O2 C8 N2 127.32(14)
O2 C8 N3 125.82(14)
N2 C8 N3 106.86(12)
N3 C9 H9A 109.5
N3 C9 H9B 109.5
N3 C9 H9C 109.5
H9A C9 H9B 109.5
H9A C9 H9C 109.5
H9B C9 H9C 109.5
O3 C10 C11 108.74(12)
O3 C10 C12 110.69(12)
O4 C10 O3 105.22(10)
O4 C10 C11 110.41(12)
O4 C10 C12 108.56(12)
C12 C10 C11 112.95(14)
C10 C11 H11A 109.5
C10 C11 H11B 109.5
C10 C11 H11C 109.5
H11A C11 H11B 109.5
H11A C11 H11C 109.5
H11B C11 H11C 109.5
C10 C12 H12A 109.5
C10 C12 H12B 109.5
C10 C12 H12C 109.5
H12A C12 H12B 109.5
H12A C12 H12C 109.5
H12B C12 H12C 109.5
C14 C13 C6 122.82(12)
C14 C13 C18 117.64(12)
C18 C13 C6 119.50(11)
C13 C14 Br1 121.03(10)
C13 C14 C15 123.97(12)
C15 C14 Br1 114.98(10)
C14 C15 H15 122.0
C16 C15 C14 115.96(12)
C16 C15 H15 122.0
O6 C16 C17 110.10(12)
C15 C16 O6 128.30(12)
C15 C16 C17 121.60(13)
O7 C17 C16 110.04(12)
C18 C17 O7 127.57(12)
C18 C17 C16 122.39(13)
C13 C18 H18 120.8
C17 C18 C13 118.43(12)
C17 C18 H18 120.8
O6 C19 O7 108.34(11)
O6 C19 H19A 110.0
O6 C19 H19B 110.0
O7 C19 H19A 110.0
O7 C19 H19B 110.0
H19A C19 H19B 108.4
N2 C20 H20A 109.5
N2 C20 H20B 109.5
N2 C20 H20C 109.5
H20A C20 H20B 109.5
H20A C20 H20C 109.5
H20B C20 H20C 109.5

loop_
_geom_bond_atom_site_label_1
_geom_bond_atom_site_label_2
_geom_bond_distance
Br1 C14 1.9053(13)
O1 C7 1.2127(18)
O2 C8 1.2177(18)
O3 C2 1.4318(16)
O3 C10 1.4503(16)
O4 C3 1.4273(17)
O4 C10 1.4296(16)
O5 C4 1.4407(17)
O5 C5 1.4521(17)
O6 C16 1.3702(16)
O6 C19 1.4333(18)
O7 C17 1.3731(17)
O7 C19 1.4358(17)
N1 N3 1.4268(15)
N1 C1 1.4634(15)
N1 C7 1.3847(17)
N2 C7 1.3782(18)
N2 C8 1.372(2)
N2 C20 1.4555(18)
N3 C8 1.3919(17)
N3 C9 1.4675(18)
C1 H1 1.0000
C1 C2 1.5281(17)
C1 C6 1.5405(17)
C2 H2 1.0000
C2 C3 1.5305(17)
C3 H3 1.0000
C3 C4 1.5027(18)
C4 H4 1.0000
C4 C5 1.4767(19)
C5 H5 1.0000
C5 C6 1.5301(17)
C6 H6 1.0000
C6 C13 1.5242(17)
C9 H9A 0.9800
C9 H9B 0.9800
C9 H9C 0.9800
C10 C11 1.520(2)
C10 C12 1.509(2)
C11 H11A 0.9800
C11 H11B 0.9800
C11 H11C 0.9800
C12 H12A 0.9800
C12 H12B 0.9800
C12 H12C 0.9800
C13 C14 1.3952(18)
C13 C18 1.4118(18)
C14 C15 1.4054(19)
C15 H15 0.9500
C15 C16 1.370(2)
C16 C17 1.3846(19)
C17 C18 1.3711(19)
C18 H18 0.9500
C19 H19A 0.9900
C19 H19B 0.9900
C20 H20A 0.9800
C20 H20B 0.9800
C20 H20C 0.9800

loop_
_geom_torsion_atom_site_label_1
_geom_torsion_atom_site_label_2
_geom_torsion_atom_site_label_3
_geom_torsion_atom_site_label_4
_geom_torsion
Br1 C14 C15 C16 -177.98(10)
O3 C2 C3 O4 -33.89(12)
O3 C2 C3 C4 -151.51(11)
O4 C3 C4 O5 -179.02(10)
O4 C3 C4 C5 -111.85(14)
O5 C4 C5 C6 103.96(14)
O5 C5 C6 C1 90.24(13)
O5 C5 C6 C13 -146.62(11)
O6 C16 C17 O7 0.45(16)
O6 C16 C17 C18 179.97(12)
O7 C17 C18 C13 179.80(13)
N1 N3 C8 O2 169.59(13)
N1 N3 C8 N2 -10.06(14)
N1 C1 C2 O3 -55.32(14)
N1 C1 C2 C3 -168.12(10)
N1 C1 C6 C5 175.69(10)
N1 C1 C6 C13 53.10(14)
N3 N1 C1 C2 -41.74(15)
N3 N1 C1 C6 85.68(13)
N3 N1 C7 O1 171.65(13)
N3 N1 C7 N2 -9.73(13)
C1 N1 N3 C8 151.08(11)
C1 N1 N3 C9 -76.38(15)
C1 N1 C7 O1 32.39(19)
C1 N1 C7 N2 -148.99(11)
C1 C2 C3 O4 83.19(12)
C1 C2 C3 C4 -34.43(16)
C1 C6 C13 C14 -145.09(12)
C1 C6 C13 C18 37.25(16)
C2 O3 C10 O4 6.13(14)
C2 O3 C10 C11 -112.16(13)
C2 O3 C10 C12 123.21(12)
C2 C1 C6 C5 -56.74(14)
C2 C1 C6 C13 -179.32(10)
C2 C3 C4 O5 -65.52(15)
C2 C3 C4 C5 1.65(19)
C3 O4 C10 O3 -29.07(14)
C3 O4 C10 C11 88.09(14)
C3 O4 C10 C12 -147.59(11)
C3 C4 C5 O5 -99.48(14)
C3 C4 C5 C6 4.5(2)
C4 O5 C5 C6 -111.68(13)
C4 C5 C6 C1 22.35(17)
C4 C5 C6 C13 145.49(12)
C5 O5 C4 C3 113.96(12)
C5 C6 C13 C14 93.54(14)
C5 C6 C13 C18 -84.12(14)
C6 C1 C2 O3 176.96(10)
C6 C1 C2 C3 64.16(14)
C6 C13 C14 Br1 0.48(17)
C6 C13 C14 C15 -178.37(12)
C6 C13 C18 C17 177.78(12)
C7 N1 N3 C8 12.41(13)
C7 N1 N3 C9 144.95(12)
C7 N1 C1 C2 92.86(13)
C7 N1 C1 C6 -139.72(12)
C7 N2 C8 O2 -175.37(14)
C7 N2 C8 N3 4.27(15)
C8 N2 C7 O1 -177.89(13)
C8 N2 C7 N1 3.50(15)
C9 N3 C8 O2 37.4(2)
C9 N3 C8 N2 -142.28(12)
C10 O3 C2 C1 -100.14(12)
C10 O3 C2 C3 17.13(13)
C10 O4 C3 C2 38.88(12)
C10 O4 C3 C4 161.57(11)
C13 C14 C15 C16 0.9(2)
C14 C13 C18 C17 -0.01(18)
C14 C15 C16 O6 179.40(13)
C14 C15 C16 C17 -0.5(2)
C15 C16 C17 O7 -179.60(12)
C15 C16 C17 C18 -0.1(2)
C16 O6 C19 O7 3.17(15)
C16 C17 C18 C13 0.4(2)
C17 O7 C19 O6 -2.90(16)
C18 C13 C14 Br1 178.19(9)
C18 C13 C14 C15 -0.7(2)
C19 O6 C16 C15 177.81(14)
C19 O6 C16 C17 -2.24(15)
C19 O7 C17 C16 1.55(16)
C19 O7 C17 C18 -177.94(14)
C20 N2 C7 O1 2.9(2)
C20 N2 C7 N1 -175.69(12)
C20 N2 C8 O2 3.8(2)
C20 N2 C8 N3 -176.56(13)
